data_4060874
loop_
_publ_author_name
'Dubs, Christian'
'Yamamoto, Toshiki'
'Inagaki, Akiko'
'Akita, Munetaka'

_publ_section_title
;
 Synthesis of a Library of Iridium-Containing Dinuclear Complexes with
 Bridging PNNN and PNNP Ligands (BL), [LM(\m-BL)M'L']BF4.
 2. Preparation, Basic Coordination Properties, and Reactivity of the
 Carbonyl Complexes
;
_journal_coden_ASTM ORGND7
_journal_issue 6
_journal_name_full Organometallics
_journal_page_first 1359
_journal_page_last 1367
_journal_paper_doi 10.1021/om050897e
_journal_volume 25
_journal_year 2006
_chemical_formula_sum 'C27 H24 B Cl2 F4 Ir N3 O2 P Pd'
_chemical_formula_weight 909.81
_space_group_IT_number 14
_symmetry_cell_setting monoclinic
_symmetry_space_group_name_Hall '-P 2ybc'
_symmetry_space_group_name_H-M 'P 1 21/c 1'
_cell_angle_alpha 90
_cell_angle_beta 96.01(9)
_cell_angle_gamma 90
_cell_formula_units_Z 4
_cell_length_a 9.239(7)
_cell_length_b 9.09(1)
_cell_length_c 36.77(2)
_cell_measurement_temperature 298
_cell_volume 3069(4)
_diffrn_ambient_temperature 298
_exptl_crystal_density_diffrn 1.968
_cod_duplicate_entry 4074803
_cod_original_sg_symbol_H-M 'P 21/c'
_cod_original_formula_sum 'C27 H24 B Cl2 F4 Ir N3 O2 P Pd '
_cod_database_code 4060874

loop_
_symmetry_equiv_pos_as_xyz
x,y,z
-x,1/2+y,1/2-z
-x,-y,-z
x,1/2-y,1/2+z

loop_
_atom_site_label
_atom_site_type_symbol
_atom_site_fract_x
_atom_site_fract_y
_atom_site_fract_z
_atom_site_U_iso_or_equiv
_atom_site_adp_type
_atom_site_occupancy
_atom_site_calc_flag
_atom_site_refinement_flags
_atom_site_disorder_assembly
_atom_site_disorder_group
Ir(1) Ir 0.11726(3) 0.14252(4) -0.00170(1) 0.0557(1) Uani 1.00 d . . .
Pd(1) Pd 0.36166(6) 0.13509(6) 0.10562(2) 0.0540(2) Uani 1.00 d . . .
Cl(1) Cl 0.8163(8) 0.2315(10) 0.2150(2) 0.22846(4) Uiso 1.00 d . . .
Cl(2) Cl 0.8932(9) -0.026(1) 0.2600(2) 0.25278(4) Uiso 1.00 d . . .
P(1) P 0.2380(3) 0.1116(2) 0.15585(5) 0.0537(5) Uani 1.00 d . . .
F(1) F 0.4487(7) 0.4812(8) 0.1274(2) 0.108(2) Uani 1.00 d . . .
F(2) F 0.6904(7) 0.4800(9) 0.1433(2) 0.123(3) Uani 1.00 d . . .
F(3) F 0.5715(8) 0.6944(8) 0.1334(2) 0.119(2) Uani 1.00 d . . .
F(4) F 0.6008(9) 0.5395(10) 0.0868(2) 0.127(3) Uani 1.00 d . . .
O(1) O 0.1244(8) 0.045(1) -0.0791(2) 0.098(2) Uani 1.00 d . . .
O(2) O 0.3519(7) -0.0779(8) 0.0186(2) 0.080(2) Uani 1.00 d . . .
N(1) N 0.1542(7) 0.2071(7) 0.0831(2) 0.050(1) Uani 1.00 d . . .
N(2) N 0.0926(7) 0.2298(7) 0.0485(2) 0.052(1) Uani 1.00 d . . .
N(3) N -0.0564(7) 0.2901(8) -0.0139(2) 0.064(2) Uani 1.00 d . . .
C(01) C 0.1222(9) 0.081(1) -0.0498(2) 0.070(2) Uani 1.00 d . . .
C(1) C 0.525(1) 0.180(1) 0.0666(3) 0.077(3) Uani 1.00 d . . .
C(02) C 0.2684(10) 0.0104(10) 0.0121(2) 0.060(2) Uani 1.00 d . . .
C(2) C 0.5674(9) 0.070(1) 0.0892(3) 0.081(3) Uani 1.00 d . . .
C(3) C 0.574(1) 0.089(1) 0.1270(3) 0.087(3) Uani 1.00 d . . .
C(11) C 0.0624(8) 0.2691(8) 0.1058(2) 0.049(2) Uani 1.00 d . . .
C(12) C -0.0537(9) 0.3348(8) 0.0866(2) 0.058(2) Uani 1.00 d . . .
C(13) C -0.0349(8) 0.3073(9) 0.0504(2) 0.055(2) Uani 1.00 d . . .
C(14) C 0.102(1) 0.2584(9) 0.1461(2) 0.065(2) Uani 1.00 d . . .
C(21) C -0.1126(8) 0.3483(9) 0.0153(3) 0.058(2) Uani 1.00 d . . .
C(22) C -0.2372(9) 0.438(1) 0.0116(3) 0.071(2) Uani 1.00 d . . .
C(23) C -0.302(1) 0.469(1) -0.0238(3) 0.088(3) Uani 1.00 d . . .
C(24) C -0.239(1) 0.414(1) -0.0526(3) 0.089(3) Uani 1.00 d . . .
C(25) C -0.119(1) 0.325(1) -0.0478(3) 0.076(3) Uani 1.00 d . . .
C(31) C 0.312(1) 0.1485(9) 0.2032(2) 0.065(2) Uani 1.00 d . . .
C(32) C 0.418(2) 0.252(2) 0.2113(3) 0.122(5) Uani 1.00 d . . .
C(33) C 0.466(2) 0.283(2) 0.2469(4) 0.147(7) Uani 1.00 d . . .
C(34) C 0.416(2) 0.218(2) 0.2738(3) 0.115(5) Uani 1.00 d . . .
C(35) C 0.314(2) 0.118(1) 0.2670(3) 0.093(3) Uani 1.00 d . . .
C(36) C 0.260(1) 0.082(1) 0.2319(3) 0.077(3) Uani 1.00 d . . .
C(41) C 0.1394(8) -0.0622(8) 0.1564(2) 0.050(2) Uani 1.00 d . . .
C(42) C -0.0049(10) -0.074(1) 0.1619(3) 0.074(2) Uani 1.00 d . . .
C(43) C -0.071(1) -0.210(1) 0.1609(3) 0.080(3) Uani 1.00 d . . .
C(44) C 0.008(1) -0.332(1) 0.1549(3) 0.093(3) Uani 1.00 d . . .
C(45) C 0.148(1) -0.323(1) 0.1489(3) 0.091(3) Uani 1.00 d . . .
C(46) C 0.218(1) -0.1876(10) 0.1497(3) 0.069(2) Uani 1.00 d . . .
C(51) C 0.892(4) 0.191(5) 0.258(1) 0.1867(2) Uiso 0.58 d P . .
C(52) C 0.773(5) 0.032(6) 0.242(1) 0.1581(2) Uiso 0.42 d P . .
B(1) B 0.581(1) 0.550(2) 0.1224(3) 0.082(3) Uani 1.00 d . . .
H(1) H 0.5768 0.2720 0.0683 0.0933 Uiso 1.00 calc . . .
H(2) H 0.4983 0.1613 0.0408 0.0933 Uiso 1.00 calc . . .
H(3) H 0.5774 -0.0273 0.0796 0.0975 Uiso 1.00 calc . . .
H(4) H 0.5921 0.0063 0.1427 0.1073 Uiso 1.00 calc . . .
H(5) H 0.6332 0.1699 0.1375 0.1073 Uiso 1.00 calc . . .
H(6) H -0.1306 0.3886 0.0957 0.0702 Uiso 1.00 calc . . .
H(7) H 0.1398 0.3509 0.1553 0.0783 Uiso 1.00 calc . . .
H(8) H 0.0160 0.2373 0.1579 0.0783 Uiso 1.00 calc . . .
H(9) H -0.2744 0.4760 0.0335 0.0877 Uiso 1.00 calc . . .
H(10) H -0.3922 0.5278 -0.0270 0.1103 Uiso 1.00 calc . . .
H(11) H -0.2794 0.4363 -0.0773 0.1083 Uiso 1.00 calc . . .
H(12) H -0.0734 0.2880 -0.0689 0.0917 Uiso 1.00 calc . . .
H(13) H 0.4642 0.3007 0.1916 0.1492 Uiso 1.00 calc . . .
H(14) H 0.5329 0.3648 0.2518 0.1779 Uiso 1.00 calc . . .
H(15) H 0.4539 0.2397 0.2989 0.1341 Uiso 1.00 calc . . .
H(16) H 0.2811 0.0671 0.2875 0.1142 Uiso 1.00 calc . . .
H(17) H 0.1817 0.0081 0.2280 0.0946 Uiso 1.00 calc . . .
H(18) H -0.0619 0.0137 0.1659 0.0859 Uiso 1.00 calc . . .
H(19) H -0.1721 -0.2154 0.1647 0.0953 Uiso 1.00 calc . . .
H(20) H -0.0353 -0.4264 0.1542 0.1104 Uiso 1.00 calc . . .
H(21) H 0.2014 -0.4113 0.1450 0.1072 Uiso 1.00 calc . . .
H(22) H 0.3183 -0.1810 0.1455 0.0843 Uiso 1.00 calc . . .

loop_
_atom_site_aniso_label
_atom_site_aniso_U_11
_atom_site_aniso_U_22
_atom_site_aniso_U_33
_atom_site_aniso_U_12
_atom_site_aniso_U_13
_atom_site_aniso_U_23
Ir(1) 0.0520(2) 0.0705(2) 0.0450(2) -0.0034(2) 0.0077(1) -0.0031(1)
Pd(1) 0.0557(3) 0.0532(3) 0.0527(3) -0.0031(3) 0.0033(3) 0.0005(3)
P(1) 0.070(1) 0.046(1) 0.0445(10) -0.0059(9) 0.0037(9) -0.0012(8)
F(1) 0.077(4) 0.119(5) 0.126(5) -0.010(4) 0.007(4) 0.004(4)
F(2) 0.093(5) 0.142(6) 0.124(6) 0.026(4) -0.028(4) -0.004(5)
F(3) 0.123(5) 0.095(5) 0.139(6) -0.001(4) 0.013(5) -0.044(4)
F(4) 0.157(7) 0.152(7) 0.077(4) 0.007(6) 0.030(4) -0.016(4)
O(1) 0.100(5) 0.141(7) 0.052(4) 0.000(5) 0.005(3) -0.019(4)
O(2) 0.085(4) 0.069(4) 0.084(5) 0.017(4) 0.002(4) -0.008(4)
N(1) 0.057(3) 0.050(3) 0.045(3) 0.000(3) 0.005(3) 0.005(3)
N(2) 0.052(3) 0.058(4) 0.045(3) -0.001(3) -0.001(3) 0.002(3)
N(3) 0.063(4) 0.074(4) 0.053(4) -0.003(4) 0.002(3) 0.004(3)
C(01) 0.052(4) 0.104(7) 0.053(5) 0.001(5) -0.002(4) 0.003(5)
C(1) 0.068(6) 0.083(6) 0.083(7) -0.013(5) 0.027(5) -0.001(5)
C(02) 0.067(5) 0.061(5) 0.053(4) -0.013(4) 0.008(4) -0.007(4)
C(2) 0.048(5) 0.082(7) 0.115(8) 0.003(5) 0.013(5) -0.007(6)
C(3) 0.059(5) 0.123(9) 0.078(7) -0.003(6) -0.006(5) -0.001(6)
C(11) 0.053(4) 0.048(4) 0.048(4) 0.001(3) 0.011(3) -0.003(3)
C(12) 0.070(5) 0.046(4) 0.058(5) 0.007(4) 0.010(4) -0.001(3)
C(13) 0.051(4) 0.052(4) 0.061(5) -0.002(3) 0.007(3) 0.000(4)
C(14) 0.096(6) 0.048(4) 0.051(4) -0.001(4) 0.013(4) -0.002(3)
C(21) 0.043(4) 0.064(5) 0.067(5) -0.010(4) -0.001(3) 0.005(4)
C(22) 0.055(5) 0.070(6) 0.088(6) 0.012(4) 0.004(4) 0.006(5)
C(23) 0.083(7) 0.093(7) 0.085(7) 0.010(6) -0.012(6) 0.022(6)
C(24) 0.112(9) 0.089(7) 0.061(6) -0.007(6) -0.010(6) 0.018(5)
C(25) 0.073(6) 0.101(7) 0.053(5) -0.002(5) 0.004(4) 0.016(5)
C(31) 0.081(6) 0.067(5) 0.046(4) -0.002(4) 0.001(4) 0.002(4)
C(32) 0.15(1) 0.15(1) 0.072(7) -0.09(1) 0.005(7) -0.011(7)
C(33) 0.18(2) 0.18(2) 0.083(9) -0.08(1) -0.011(9) -0.04(1)
C(34) 0.15(1) 0.14(1) 0.055(6) -0.04(1) -0.022(7) -0.012(7)
C(35) 0.128(10) 0.094(8) 0.054(5) 0.009(7) -0.007(6) 0.007(5)
C(36) 0.102(7) 0.071(5) 0.056(5) -0.009(5) -0.007(5) 0.005(4)
C(41) 0.067(5) 0.039(4) 0.045(4) -0.004(3) 0.003(3) -0.003(3)
C(42) 0.065(5) 0.067(6) 0.088(7) 0.001(5) 0.001(5) -0.007(5)
C(43) 0.074(6) 0.075(6) 0.092(7) -0.014(5) 0.011(5) 0.002(5)
C(44) 0.115(9) 0.069(7) 0.096(8) -0.030(6) 0.013(7) -0.005(5)
C(45) 0.124(10) 0.050(5) 0.106(8) -0.005(5) 0.049(7) -0.005(5)
C(46) 0.076(6) 0.053(4) 0.081(6) 0.002(4) 0.019(5) -0.003(4)
B(1) 0.076(7) 0.094(9) 0.072(7) 0.021(6) -0.012(6) -0.013(6)

loop_
_geom_bond_atom_site_label_1
_geom_bond_atom_site_label_2
_geom_bond_distance
_geom_bond_site_symmetry_1
_geom_bond_site_symmetry_2
_geom_bond_publ_flag
Ir(1) N(2) 2.042(6) . . yes
Ir(1) N(3) 2.103(7) . . yes
Ir(1) C(01) 1.859(9) . . yes
Ir(1) C(02) 1.871(9) . . yes
Pd(1) P(1) 2.281(2) . . yes
Pd(1) N(1) 2.111(6) . . yes
Pd(1) C(1) 2.23(1) . . yes
Pd(1) C(2) 2.138(10) . . yes
Pd(1) C(3) 2.075(10) . . yes
Cl(1) C(51) 1.71(4) . . yes
Cl(1) C(52) 2.13(5) . . yes
Cl(2) C(51) 1.98(5) . . yes
Cl(2) C(52) 1.34(5) . . yes
P(1) C(14) 1.844(9) . . yes
P(1) C(31) 1.831(8) . . yes
P(1) C(41) 1.824(7) . . yes
F(1) B(1) 1.40(1) . . yes
F(2) B(1) 1.36(1) . . yes
F(3) B(1) 1.38(2) . . yes
F(4) B(1) 1.34(1) . . yes
O(1) C(01) 1.13(1) . . yes
O(2) C(02) 1.12(1) . . yes
N(1) N(2) 1.355(8) . . yes
N(1) C(11) 1.371(10) . . yes
N(2) C(13) 1.38(1) . . yes
N(3) C(21) 1.35(1) . . yes
N(3) C(25) 1.35(1) . . yes
C(1) C(2) 1.34(2) . . yes
C(2) C(3) 1.40(2) . . yes
C(11) C(12) 1.36(1) . . yes
C(11) C(14) 1.49(1) . . yes
C(12) C(13) 1.38(1) . . yes
C(13) C(21) 1.46(1) . . yes
C(21) C(22) 1.40(1) . . yes
C(22) C(23) 1.40(1) . . yes
C(23) C(24) 1.35(2) . . yes
C(24) C(25) 1.37(2) . . yes
C(31) C(32) 1.37(2) . . yes
C(31) C(36) 1.35(1) . . yes
C(32) C(33) 1.37(2) . . yes
C(33) C(34) 1.28(2) . . yes
C(34) C(35) 1.31(2) . . yes
C(35) C(36) 1.38(1) . . yes
C(41) C(42) 1.37(1) . . yes
C(41) C(46) 1.39(1) . . yes
C(42) C(43) 1.37(1) . . yes
C(43) C(44) 1.36(2) . . yes
C(44) C(45) 1.33(2) . . yes
C(45) C(46) 1.39(1) . . yes
